data_1520179
loop_
_publ_author_name
'Huth, Susanne L.'
'Threlfall, Terry L.'
'Hursthouse, Michael B.'

_publ_section_title
;
 N,N'-bis(4-Chlorophenyl)urea
;
_journal_name_full 'Crystal Structure Report Archive'
_journal_page_first 682
_journal_year 2008
_chemical_formula_sum 'C13 H10 Cl2 N2 O'
_chemical_formula_weight 281.13
_chemical_name_systematic
;
N,N'-bis(4-Chlorophenyl)urea
;
_space_group_IT_number 15
_symmetry_cell_setting monoclinic
_symmetry_space_group_name_Hall '-C 2yc'
_symmetry_space_group_name_H-M 'C 1 2/c 1'
_atom_sites_solution_hydrogens geom
_atom_sites_solution_primary direct
_atom_sites_solution_secondary difmap
_cell_angle_alpha 90.00
_cell_angle_beta 96.281(8)
_cell_angle_gamma 90.00
_cell_formula_units_Z 4
_cell_length_a 27.097(6)
_cell_length_b 4.5781(7)
_cell_length_c 9.9007(19)
_cell_measurement_reflns_used 44677
_cell_measurement_temperature 120(2)
_cell_measurement_theta_max 27.48
_cell_measurement_theta_min 2.91
_cell_volume 1220.8(4)
_computing_cell_refinement 'DENZO (Otwinowski & Minor, 1997) & COLLECT (Hooft, R.W.W., 1998)'
_computing_data_collection 'COLLECT (Hooft, R.W.W., 1998)'
_computing_data_reduction 'DENZO (Otwinowski & Minor, 1997) & COLLECT (Hooft, R.W.W., 1998)'
_computing_structure_refinement 'SHELXL-97 (Sheldrick, 1997)'
_computing_structure_solution 'SHELXS-97 (Sheldrick, 1997)'
_diffrn_ambient_temperature 120(2)
_diffrn_measured_fraction_theta_full 0.998
_diffrn_measured_fraction_theta_max 0.998
_diffrn_measurement_device_type 'Bruker-Nonius APEX II CCD camera on \k-goniostat'
_diffrn_measurement_method '\f & \w scans'
_diffrn_radiation_monochromator '10cm confocal mirrors'
_diffrn_radiation_source 'Bruker-Nonius FR591 rotating anode'
_diffrn_radiation_type MoK\a
_diffrn_radiation_wavelength 0.71073
_diffrn_reflns_av_R_equivalents 0.0559
_diffrn_reflns_av_sigmaI/netI 0.0438
_diffrn_reflns_limit_h_max 34
_diffrn_reflns_limit_h_min -34
_diffrn_reflns_limit_k_max 5
_diffrn_reflns_limit_k_min -5
_diffrn_reflns_limit_l_max 12
_diffrn_reflns_limit_l_min -12
_diffrn_reflns_number 8830
_diffrn_reflns_theta_full 27.50
_diffrn_reflns_theta_max 27.50
_diffrn_reflns_theta_min 3.03
_exptl_absorpt_coefficient_mu 0.519
_exptl_absorpt_correction_T_max 0.9948
_exptl_absorpt_correction_T_min 0.8599
_exptl_absorpt_correction_type multi-scan
_exptl_absorpt_process_details 'SADABS 2007/2 (Sheldrick, G.M., 2007)'
_exptl_crystal_colour colourless
_exptl_crystal_density_diffrn 1.530
_exptl_crystal_density_method 'not measured'
_exptl_crystal_description sheet
_exptl_crystal_F_000 576
_exptl_crystal_size_max 0.30
_exptl_crystal_size_mid 0.12
_exptl_crystal_size_min 0.01
_refine_diff_density_max 0.397
_refine_diff_density_min -0.370
_refine_diff_density_rms 0.089
_refine_ls_extinction_method none
_refine_ls_goodness_of_fit_ref 1.107
_refine_ls_hydrogen_treatment mixed
_refine_ls_matrix_type full
_refine_ls_number_parameters 87
_refine_ls_number_reflns 1391
_refine_ls_number_restraints 1
_refine_ls_restrained_S_all 1.107
_refine_ls_R_factor_all 0.0969
_refine_ls_R_factor_gt 0.0714
_refine_ls_shift/su_max 0.000
_refine_ls_shift/su_mean 0.000
_refine_ls_structure_factor_coef Fsqd
_refine_ls_weighting_details 'calc w=1/[\s^2^(Fo^2^)+(0.0492P)^2^+8.1362P] where P=(Fo^2^+2Fc^2^)/3'
_refine_ls_weighting_scheme calc
_refine_ls_wR_factor_gt 0.1602
_refine_ls_wR_factor_ref 0.1774
_reflns_number_gt 1061
_reflns_number_total 1391
_reflns_threshold_expression >2sigma(I)
_cod_data_source_file eCrystal-682.cif
_cod_data_source_block 2008lsh053
_cod_depositor_comments
;
Citation :
Huth, Susanne L. and Threlfall, Terry L. and Hursthouse, Michael B. (2008) 
University of Southampton, Crystal Structure Report Archive. 
(doi:10.5258/ecrystals/682)

More at:
http://ecrystals.chem.soton.ac.uk/682/

The following automatic conversions were performed:

'_symmetry_cell_setting' value 'Monoclinic' changed to 'monoclinic'
according to the built-in table from CIF Core dictionary named
'cif_core.dic' version 2.4.1 from 2010-06-29.

Automatic conversion script
Id: cif_fix_values 3392 2015-05-12 13:50:21Z andrius 
;
_cod_original_sg_symbol_H-M C2/c
_cod_database_code 1520179

loop_
_symmetry_equiv_pos_as_xyz
'x, y, z'
'-x, y, -z+1/2'
'x+1/2, y+1/2, z'
'-x+1/2, y+1/2, -z+1/2'
'-x, -y, -z'
'x, -y, z-1/2'
'-x+1/2, -y+1/2, -z'
'x+1/2, -y+1/2, z-1/2'

loop_
_atom_site_label
_atom_site_type_symbol
_atom_site_fract_x
_atom_site_fract_y
_atom_site_fract_z
_atom_site_U_iso_or_equiv
_atom_site_adp_type
_atom_site_occupancy
_atom_site_symmetry_multiplicity
_atom_site_calc_flag
_atom_site_refinement_flags
_atom_site_disorder_assembly
_atom_site_disorder_group
C1 C 0.07683(14) 0.3914(8) 0.9041(4) 0.0289(8) Uani 1 1 d . . .
C2 C 0.06899(15) 0.1851(8) 1.0016(4) 0.0317(9) Uani 1 1 d . . .
H2 H 0.0361 0.1276 1.0136 0.038 Uiso 1 1 calc R . .
C3 C 0.10861(15) 0.0615(9) 1.0820(4) 0.0338(9) Uani 1 1 d . . .
H3 H 0.1033 -0.0846 1.1470 0.041 Uiso 1 1 calc R . .
C4 C 0.15645(15) 0.1560(8) 1.0654(4) 0.0305(9) Uani 1 1 d . . .
C5 C 0.16469(15) 0.3648(9) 0.9703(4) 0.0339(9) Uani 1 1 d . . .
H5 H 0.1975 0.4275 0.9604 0.041 Uiso 1 1 calc R . .
C6 C 0.12469(15) 0.4829(9) 0.8891(4) 0.0334(9) Uani 1 1 d . . .
H6 H 0.1301 0.6267 0.8231 0.040 Uiso 1 1 calc R . .
C7 C 0.0000 0.3585(11) 0.7500 0.0300(12) Uani 1 2 d S . .
N1 N 0.03612(13) 0.5184(7) 0.8222(4) 0.0321(7) Uani 1 1 d D . .
O1 O 0.0000 0.0894(8) 0.7500 0.0324(9) Uani 1 2 d S . .
Cl1 Cl 0.20657(4) 0.0059(2) 1.16765(11) 0.0418(3) Uani 1 1 d . . .
H1N H 0.0366(18) 0.706(5) 0.806(5) 0.050(14) Uiso 1 1 d D . .

loop_
_atom_site_aniso_label
_atom_site_aniso_U_11
_atom_site_aniso_U_22
_atom_site_aniso_U_33
_atom_site_aniso_U_23
_atom_site_aniso_U_13
_atom_site_aniso_U_12
C1 0.030(2) 0.0244(18) 0.0319(19) -0.0024(15) 0.0017(16) -0.0012(15)
C2 0.031(2) 0.0271(19) 0.037(2) -0.0016(16) 0.0041(16) -0.0026(16)
C3 0.038(2) 0.029(2) 0.034(2) 0.0025(16) 0.0037(17) -0.0034(16)
C4 0.033(2) 0.029(2) 0.0282(19) -0.0008(15) -0.0031(16) -0.0006(16)
C5 0.029(2) 0.036(2) 0.037(2) -0.0011(17) 0.0028(17) -0.0041(17)
C6 0.036(2) 0.029(2) 0.035(2) 0.0040(16) 0.0021(16) -0.0027(17)
C7 0.032(3) 0.021(3) 0.037(3) 0.000 0.003(2) 0.000
N1 0.0336(17) 0.0182(15) 0.0429(18) -0.0002(14) -0.0026(14) -0.0012(14)
O1 0.036(2) 0.0197(18) 0.039(2) 0.000 -0.0052(17) 0.000
Cl1 0.0362(6) 0.0432(6) 0.0435(6) 0.0065(5) -0.0062(4) 0.0021(5)

loop_
_atom_type_symbol
_atom_type_description
_atom_type_scat_dispersion_real
_atom_type_scat_dispersion_imag
_atom_type_scat_source
C C 0.0033 0.0016 'International Tables Vol C Tables 4.2.6.8 and 6.1.1.4'
H H 0.0000 0.0000 'International Tables Vol C Tables 4.2.6.8 and 6.1.1.4'
N N 0.0061 0.0033 'International Tables Vol C Tables 4.2.6.8 and 6.1.1.4'
O O 0.0106 0.0060 'International Tables Vol C Tables 4.2.6.8 and 6.1.1.4'
Cl Cl 0.1484 0.1585 'International Tables Vol C Tables 4.2.6.8 and 6.1.1.4'

loop_
_geom_angle_atom_site_label_1
_geom_angle_atom_site_label_2
_geom_angle_atom_site_label_3
_geom_angle
_geom_angle_site_symmetry_1
_geom_angle_site_symmetry_3
C2 C1 C6 119.9(4) . .
C2 C1 N1 120.6(4) . .
C6 C1 N1 119.5(3) . .
C1 C2 C3 120.7(4) . .
C1 C2 H2 119.6 . .
C3 C2 H2 119.6 . .
C2 C3 C4 118.6(4) . .
C2 C3 H3 120.7 . .
C4 C3 H3 120.7 . .
C5 C4 C3 121.2(4) . .
C5 C4 Cl1 119.8(3) . .
C3 C4 Cl1 119.0(3) . .
C4 C5 C6 119.5(4) . .
C4 C5 H5 120.3 . .
C6 C5 H5 120.3 . .
C1 C6 C5 120.1(4) . .
C1 C6 H6 120.0 . .
C5 C6 H6 120.0 . .
O1 C7 N1 122.6(2) . .
O1 C7 N1 122.6(2) . 2_556
N1 C7 N1 114.9(5) . 2_556
C7 N1 C1 123.3(3) . .
C7 N1 H1N 117(3) . .
C1 N1 H1N 119(3) . .

loop_
_geom_bond_atom_site_label_1
_geom_bond_atom_site_label_2
_geom_bond_distance
_geom_bond_site_symmetry_2
C1 C2 1.384(5) .
C1 C6 1.386(5) .
C1 N1 1.420(5) .
C2 C3 1.385(6) .
C2 H2 0.9500 .
C3 C4 1.393(5) .
C3 H3 0.9500 .
C4 C5 1.377(5) .
C4 Cl1 1.744(4) .
C5 C6 1.386(5) .
C5 H5 0.9500 .
C6 H6 0.9500 .
C7 O1 1.232(6) .
C7 N1 1.361(4) .
C7 N1 1.361(4) 2_556
N1 H1N 0.874(19) .

loop_
_geom_hbond_atom_site_label_D
_geom_hbond_atom_site_label_H
_geom_hbond_atom_site_label_A
_geom_hbond_distance_DH
_geom_hbond_distance_HA
_geom_hbond_distance_DA
_geom_hbond_angle_DHA
_geom_hbond_site_symmetry_A
N1 H1N O1 0.874(19) 2.06(3) 2.854(5) 150(4) 1_565
